data_4038953
loop_
_publ_author_name
'Vasin, V.A.'
'Masterova, Yu.Yu.'
'Bezrukova, E.V.'
'Razin, V.V.'
'Somov, N.V.'

_publ_section_title
;
 Synthesis of 3H-Pyrazoles by Reaction of Methyl and p-Tolyl Phenylethynyl
 Sulfones with Diphenyldiazomethane and Their Thermal and Acid-Catalyzed
 Transformations
;
_journal_issue 6
_journal_name_full
;
 Russian Journal of Organic Chemistry
;
_journal_page_first 874
_journal_page_last 883
_journal_paper_doi 10.1134/S107042801506010X
_journal_volume 51
_journal_year 2015
_chemical_formula_sum 'C22 H18 N2 O2 S'
_chemical_formula_weight 374.44
_chemical_name_systematic
;
 ?14:50 23.03.2015
;
_space_group_IT_number 14
_space_group_name_Hall '-P 2ybc'
_space_group_name_H-M_alt 'P 1 21/c 1'
_symmetry_cell_setting monoclinic
_symmetry_space_group_name_H-M 'P 1 21/c 1'
_atom_sites_solution_hydrogens difmap
_atom_sites_solution_primary direct
_atom_sites_solution_secondary difmap
_audit_conform_dict_location ftp://ftp.iucr.org/pub/cif_core.dic
_audit_conform_dict_name cif_core.dic
_audit_conform_dict_version 2.4
_audit_creation_date 2012-09-26
_audit_creation_method 'WinGX routine CIF_UPDATE'
_audit_update_record ?
_cell_angle_alpha 90
_cell_angle_beta 96.044(3)
_cell_angle_gamma 90
_cell_formula_units_Z 4
_cell_length_a 9.8194(4)
_cell_length_b 20.4689(7)
_cell_length_c 9.6034(3)
_cell_measurement_reflns_used 12102
_cell_measurement_temperature 293(2)
_cell_measurement_theta_max 32.9919
_cell_measurement_theta_min 3.447
_cell_volume 1919.48(12)
_computing_cell_refinement
;
        CrysAlisPro, Agilent Technologies,
        Version 1.171.35.21 (release 20-01-2012 CrysAlis171 .NET)
        (compiled Jan 23 2012,18:06:46)
;
_computing_data_collection
;
        CrysAlisPro, Agilent Technologies,
        Version 1.171.35.21 (release 20-01-2012 CrysAlis171 .NET)
        (compiled Jan 23 2012,18:06:46)
;
_computing_data_reduction
;
        CrysAlisPro, Agilent Technologies,
        Version 1.171.35.21 (release 20-01-2012 CrysAlis171 .NET)
        (compiled Jan 23 2012,18:06:46)
;
_computing_structure_refinement 'SHELXL-97 (Sheldrick, 1997)'
_computing_structure_solution 'SHELXS-97 (Sheldrick, 1990)'
_diffrn_ambient_temperature 293(2)
_diffrn_detector_area_resol_mean 16.0302
_diffrn_measured_fraction_theta_full 0.996
_diffrn_measured_fraction_theta_max 0.996
_diffrn_measurement_device_type 'Xcalibur, Sapphire3, Gemini'
_diffrn_measurement_method '\w scans'
_diffrn_orient_matrix_UB_11 0.0305479
_diffrn_orient_matrix_UB_12 -0.0239958
_diffrn_orient_matrix_UB_13 0.0466045
_diffrn_orient_matrix_UB_21 0.0345554
_diffrn_orient_matrix_UB_22 0.0248934
_diffrn_orient_matrix_UB_23 0.0411809
_diffrn_orient_matrix_UB_31 -0.0560933
_diffrn_orient_matrix_UB_32 0.0022992
_diffrn_orient_matrix_UB_33 0.0406355
_diffrn_radiation_monochromator graphite
_diffrn_radiation_type MoK\a
_diffrn_radiation_wavelength 0.71073
_diffrn_reflns_av_R_equivalents 0.0242
_diffrn_reflns_av_unetI/netI 0.0162
_diffrn_reflns_limit_h_max 14
_diffrn_reflns_limit_h_min -13
_diffrn_reflns_limit_k_max 29
_diffrn_reflns_limit_k_min -29
_diffrn_reflns_limit_l_max 13
_diffrn_reflns_limit_l_min -13
_diffrn_reflns_number 37041
_diffrn_reflns_theta_full 30.5
_diffrn_reflns_theta_max 30.5
_diffrn_reflns_theta_min 3.45
_exptl_absorpt_coefficient_mu 0.188
_exptl_absorpt_correction_T_max 1
_exptl_absorpt_correction_T_min 0.95007
_exptl_absorpt_correction_type multi-scan
_exptl_absorpt_process_details
;
        CrysAlisPro, Agilent Technologies,
        Version 1.171.35.21 (release 20-01-2012 CrysAlis171 .NET)
        (compiled Jan 23 2012,18:06:46)
        Empirical absorption correction using spherical harmonics,
 implemented in SCALE3 ABSPACK scaling algorithm.
;
_exptl_crystal_density_diffrn 1.296
_exptl_crystal_density_method 'not measured'
_exptl_crystal_description prism
_exptl_crystal_F_000 784
_exptl_crystal_size_max 0.3084
_exptl_crystal_size_mid 0.2638
_exptl_crystal_size_min 0.1599
_refine_diff_density_max 0.412
_refine_diff_density_min -0.177
_refine_diff_density_rms 0.052
_refine_ls_extinction_method none
_refine_ls_goodness_of_fit_ref 1.12
_refine_ls_hydrogen_treatment refall
_refine_ls_matrix_type full
_refine_ls_number_parameters 316
_refine_ls_number_reflns 5841
_refine_ls_number_restraints 0
_refine_ls_restrained_S_all 1.12
_refine_ls_R_factor_all 0.0665
_refine_ls_R_factor_gt 0.057
_refine_ls_shift/su_max 0.001
_refine_ls_shift/su_mean 0
_refine_ls_structure_factor_coef Fsqd
_refine_ls_weighting_details 'calc w=1/[\s^2^(Fo^2^)+(0.0742P)^2^+0.3640P] where P=(Fo^2^+2Fc^2^)/3'
_refine_ls_weighting_scheme calc
_refine_ls_wR_factor_gt 0.1404
_refine_ls_wR_factor_ref 0.1473
_reflns_number_gt 5010
_reflns_number_total 5841
_reflns_threshold_expression >2sigma(I)
_cod_data_source_file tmpmrs5qe6k
_cod_data_source_block global
_cod_database_code 4038953

loop_
_symmetry_equiv_pos_as_xyz
'x, y, z'
'-x, y+1/2, -z+1/2'
'-x, -y, -z'
'x, -y-1/2, z-1/2'

loop_
_atom_site_label
_atom_site_type_symbol
_atom_site_fract_x
_atom_site_fract_y
_atom_site_fract_z
_atom_site_U_iso_or_equiv
_atom_site_adp_type
_atom_site_occupancy
_atom_site_symmetry_multiplicity
_atom_site_calc_flag
_atom_site_refinement_flags
_atom_site_disorder_assembly
_atom_site_disorder_group
C1 C 0.65585(18) 0.71594(12) 0.6767(2) 0.0608(5) Uani 1 1 d . . .
C2 C 0.7636(2) 0.75105(16) 0.6300(3) 0.0821(8) Uani 1 1 d . . .
C3 C 0.7432(3) 0.81196(18) 0.5755(3) 0.0922(9) Uani 1 1 d . . .
C4 C 0.6163(3) 0.84036(16) 0.5675(3) 0.0907(9) Uani 1 1 d . . .
C5 C 0.5069(2) 0.80691(11) 0.6125(2) 0.0617(5) Uani 1 1 d . . .
C6 C 0.52609(16) 0.74371(8) 0.66511(16) 0.0431(3) Uani 1 1 d . . .
C7 C 0.40604(14) 0.70928(7) 0.70755(15) 0.0364(3) Uani 1 1 d . . .
C8 C 0.35901(13) 0.64779(6) 0.69560(14) 0.0328(3) Uani 1 1 d . . .
C9 C 0.22089(13) 0.64525(6) 0.75187(14) 0.0336(3) Uani 1 1 d . . .
C10 C 0.09061(17) 0.67270(9) 0.52007(18) 0.0500(4) Uani 1 1 d . . .
C11 C 0.10416(14) 0.63212(7) 0.63619(15) 0.0363(3) Uani 1 1 d . . .
C12 C 0.0115(2) 0.58213(10) 0.6444(2) 0.0581(5) Uani 1 1 d . . .
C13 C -0.0932(2) 0.57282(13) 0.5380(2) 0.0734(6) Uani 1 1 d . . .
C14 C -0.1064(2) 0.61286(13) 0.4236(2) 0.0675(5) Uani 1 1 d . . .
C15 C -0.0141(2) 0.66271(12) 0.4143(2) 0.0646(5) Uani 1 1 d . . .
C16 C 0.21390(15) 0.60559(7) 0.88573(15) 0.0392(3) Uani 1 1 d . . .
C17 C 0.1104(2) 0.61851(14) 0.9684(2) 0.0727(6) Uani 1 1 d . . .
C18 C 0.1037(3) 0.58437(17) 1.0928(3) 0.0925(10) Uani 1 1 d . . .
C19 C 0.3099(2) 0.55899(10) 0.93049(19) 0.0559(4) Uani 1 1 d . . .
C20 C 0.3017(3) 0.52611(12) 1.0558(2) 0.0700(6) Uani 1 1 d . . .
C21 C 0.1997(3) 0.53903(14) 1.1363(2) 0.0761(7) Uani 1 1 d . . .
C22 C 0.4562(3) 0.61164(11) 0.44260(18) 0.0572(5) Uani 1 1 d . . .
O1 O 0.56160(13) 0.56677(7) 0.68342(14) 0.0566(3) Uani 1 1 d . . .
O2 O 0.33215(14) 0.53091(6) 0.59519(16) 0.0636(4) Uani 1 1 d . . .
S1 S 0.43130(4) 0.581707(16) 0.60962(4) 0.03895(12) Uani 1 1 d . . .
N1 N 0.20586(13) 0.71512(6) 0.79714(14) 0.0428(3) Uani 1 1 d . . .
N2 N 0.30652(14) 0.74883(6) 0.77215(15) 0.0450(3) Uani 1 1 d . . .
H1 H 0.039(3) 0.6478(14) 0.939(3) 0.087(8) Uiso 1 1 d . . .
H2 H 0.045(4) 0.5980(19) 1.136(4) 0.122(12) Uiso 1 1 d . . .
H3 H 0.191(2) 0.5178(14) 1.217(3) 0.080(7) Uiso 1 1 d . . .
H4 H 0.368(3) 0.4981(16) 1.091(3) 0.092(8) Uiso 1 1 d . . .
H5 H 0.387(3) 0.5483(13) 0.870(3) 0.087(8) Uiso 1 1 d . . .
H6 H 0.371(3) 0.6265(13) 0.402(3) 0.081(8) Uiso 1 1 d . . .
H7 H 0.493(2) 0.5748(13) 0.397(3) 0.073(7) Uiso 1 1 d . . .
H8 H 0.512(3) 0.6487(19) 0.450(3) 0.115(11) Uiso 1 1 d . . .
H9 H -0.024(2) 0.6934(13) 0.336(3) 0.075(7) Uiso 1 1 d . . .
H10 H -0.178(3) 0.6115(16) 0.346(3) 0.103(9) Uiso 1 1 d . . .
H11 H -0.150(2) 0.5376(13) 0.540(3) 0.076(7) Uiso 1 1 d . . .
H12 H 0.021(2) 0.5528(13) 0.723(3) 0.077(7) Uiso 1 1 d . . .
H13 H 0.415(3) 0.8290(13) 0.609(3) 0.077(7) Uiso 1 1 d . . .
H14 H 0.820(4) 0.8368(19) 0.536(4) 0.126(11) Uiso 1 1 d . . .
H15 H 0.857(3) 0.7308(14) 0.646(3) 0.094(8) Uiso 1 1 d . . .
H16 H 0.667(2) 0.6728(14) 0.715(3) 0.071(7) Uiso 1 1 d . . .
H17 H 0.155(2) 0.7053(12) 0.511(2) 0.066(6) Uiso 1 1 d . . .
H18 H 0.596(3) 0.8827(16) 0.533(3) 0.098(9) Uiso 1 1 d . . .

loop_
_atom_site_aniso_label
_atom_site_aniso_U_11
_atom_site_aniso_U_22
_atom_site_aniso_U_33
_atom_site_aniso_U_23
_atom_site_aniso_U_13
_atom_site_aniso_U_12
C1 0.0419(9) 0.0646(12) 0.0762(13) -0.0172(10) 0.0072(8) -0.0081(8)
C2 0.0436(10) 0.111(2) 0.0935(17) -0.0356(16) 0.0167(11) -0.0242(12)
C3 0.0736(16) 0.126(2) 0.0797(16) -0.0096(16) 0.0216(12) -0.0567(17)
C4 0.0916(19) 0.0883(18) 0.0912(18) 0.0274(15) 0.0047(14) -0.0425(15)
C5 0.0570(10) 0.0594(11) 0.0675(12) 0.0136(9) 0.0009(9) -0.0154(8)
C6 0.0407(7) 0.0476(8) 0.0409(7) -0.0073(6) 0.0040(6) -0.0110(6)
C7 0.0356(6) 0.0349(6) 0.0388(6) -0.0048(5) 0.0040(5) -0.0001(5)
C8 0.0323(6) 0.0325(6) 0.0339(6) -0.0018(5) 0.0050(5) 0.0030(4)
C9 0.0342(6) 0.0312(6) 0.0363(6) -0.0007(5) 0.0078(5) 0.0020(4)
C10 0.0442(8) 0.0579(10) 0.0475(8) 0.0145(7) 0.0029(6) -0.0049(7)
C11 0.0342(6) 0.0376(7) 0.0378(7) 0.0013(5) 0.0064(5) -0.0002(5)
C12 0.0613(10) 0.0584(11) 0.0524(10) 0.0115(8) -0.0040(8) -0.0232(8)
C13 0.0656(12) 0.0844(15) 0.0672(13) 0.0025(11) -0.0072(10) -0.0356(11)
C14 0.0502(10) 0.0995(17) 0.0502(10) -0.0038(10) -0.0077(8) -0.0082(10)
C15 0.0545(10) 0.0888(15) 0.0485(10) 0.0165(10) -0.0035(8) -0.0012(10)
C16 0.0410(7) 0.0430(7) 0.0338(6) 0.0006(5) 0.0057(5) -0.0023(6)
C17 0.0625(12) 0.1035(18) 0.0564(11) 0.0228(11) 0.0259(9) 0.0251(12)
C18 0.0878(18) 0.133(3) 0.0637(14) 0.0291(15) 0.0413(13) 0.0201(16)
C19 0.0632(10) 0.0566(10) 0.0491(9) 0.0133(8) 0.0113(8) 0.0139(8)
C20 0.0833(14) 0.0700(13) 0.0563(11) 0.0246(10) 0.0058(10) 0.0111(11)
C21 0.0881(15) 0.0941(17) 0.0468(10) 0.0254(11) 0.0099(10) -0.0094(13)
C22 0.0809(13) 0.0542(10) 0.0379(8) -0.0012(7) 0.0121(8) 0.0161(10)
O1 0.0562(7) 0.0569(7) 0.0570(7) 0.0052(6) 0.0069(6) 0.0242(6)
O2 0.0699(8) 0.0390(6) 0.0848(9) -0.0201(6) 0.0220(7) -0.0079(5)
S1 0.0456(2) 0.03205(18) 0.04017(19) -0.00259(12) 0.00927(14) 0.00733(13)
N1 0.0448(7) 0.0360(6) 0.0491(7) -0.0067(5) 0.0113(5) 0.0048(5)
N2 0.0484(7) 0.0338(6) 0.0543(7) -0.0094(5) 0.0126(6) 0.0006(5)

loop_
_atom_type_symbol
_atom_type_description
_atom_type_scat_dispersion_real
_atom_type_scat_dispersion_imag
_atom_type_scat_source
C C 0.0033 0.0016 'International Tables Vol C Tables 4.2.6.8 and 6.1.1.4'
H H 0 0 'International Tables Vol C Tables 4.2.6.8 and 6.1.1.4'
O O 0.0106 0.006 'International Tables Vol C Tables 4.2.6.8 and 6.1.1.4'
S S 0.1246 0.1234 'International Tables Vol C Tables 4.2.6.8 and 6.1.1.4'
N N 0.0061 0.0033 'International Tables Vol C Tables 4.2.6.8 and 6.1.1.4'

loop_
_exptl_crystal_face_index_h
_exptl_crystal_face_index_k
_exptl_crystal_face_index_l
_exptl_crystal_face_perp_dist
-1 -29 0 0.1111
0 -13 12 0.1034
13 -12 -1 0.0731
-13 10 0 0.0774
0 19 10 0.1103
0 29 0 0.1378
13 10 0 0.0958
0 18 -11 0.1488
1 -12 -12 0.1552
-12 -12 0 0.0866

loop_
_geom_angle_atom_site_label_1
_geom_angle_atom_site_label_2
_geom_angle_atom_site_label_3
_geom_angle
_geom_angle_site_symmetry_1
_geom_angle_site_symmetry_3
_geom_angle_publ_flag
C6 C1 C2 119.0(2) . . ?
C6 C1 H16 118.4(14) . . ?
C2 C1 H16 122.5(14) . . ?
C3 C2 C1 120.8(3) . . ?
C3 C2 H15 122.2(17) . . ?
C1 C2 H15 116.8(17) . . ?
C2 C3 C4 120.5(2) . . ?
C2 C3 H14 121(2) . . ?
C4 C3 H14 118(2) . . ?
C3 C4 C5 120.3(3) . . ?
C3 C4 H18 124.6(19) . . ?
C5 C4 H18 115.1(19) . . ?
C4 C5 C6 119.6(2) . . ?
C4 C5 H13 119.4(15) . . ?
C6 C5 H13 121.1(15) . . ?
C1 C6 C5 119.78(17) . . ?
C1 C6 C7 122.56(16) . . ?
C5 C6 C7 117.66(15) . . ?
C8 C7 N2 108.52(12) . . ?
C8 C7 C6 134.93(13) . . ?
N2 C7 C6 116.47(12) . . ?
C7 C8 C9 108.37(11) . . ?
C7 C8 S1 127.23(10) . . ?
C9 C8 S1 123.96(10) . . ?
N1 C9 C8 100.91(10) . . ?
N1 C9 C16 104.31(11) . . ?
C8 C9 C16 116.11(11) . . ?
N1 C9 C11 106.68(11) . . ?
C8 C9 C11 112.15(11) . . ?
C16 C9 C11 114.83(11) . . ?
C15 C10 C11 120.23(17) . . ?
C15 C10 H17 119.7(14) . . ?
C11 C10 H17 120.0(15) . . ?
C12 C11 C10 118.92(15) . . ?
C12 C11 C9 122.46(13) . . ?
C10 C11 C9 118.62(13) . . ?
C11 C12 C13 120.27(18) . . ?
C11 C12 H12 119.7(15) . . ?
C13 C12 H12 120.0(15) . . ?
C14 C13 C12 120.74(19) . . ?
C14 C13 H11 119.1(16) . . ?
C12 C13 H11 120.0(16) . . ?
C13 C14 C15 119.35(18) . . ?
C13 C14 H10 126.9(19) . . ?
C15 C14 H10 113.7(19) . . ?
C14 C15 C10 120.48(19) . . ?
C14 C15 H9 120.8(14) . . ?
C10 C15 H9 118.6(15) . . ?
C19 C16 C17 118.32(16) . . ?
C19 C16 C9 122.72(13) . . ?
C17 C16 C9 118.91(15) . . ?
C16 C17 C18 120.1(2) . . ?
C16 C17 H1 121.4(17) . . ?
C18 C17 H1 118.3(17) . . ?
C21 C18 C17 120.9(2) . . ?
C21 C18 H2 127(3) . . ?
C17 C18 H2 112(3) . . ?
C16 C19 C20 120.41(18) . . ?
C16 C19 H5 119.6(15) . . ?
C20 C19 H5 120.0(15) . . ?
C21 C20 C19 120.9(2) . . ?
C21 C20 H4 117.5(18) . . ?
C19 C20 H4 121.4(18) . . ?
C20 C21 C18 119.29(19) . . ?
C20 C21 H3 122.8(16) . . ?
C18 C21 H3 117.9(16) . . ?
S1 C22 H6 106.6(17) . . ?
S1 C22 H7 103.7(15) . . ?
H6 C22 H7 116(2) . . ?
S1 C22 H8 111(2) . . ?
H6 C22 H8 105(3) . . ?
H7 C22 H8 115(3) . . ?
O2 S1 O1 117.40(9) . . ?
O2 S1 C22 109.01(11) . . ?
O1 S1 C22 108.89(10) . . ?
O2 S1 C8 107.46(7) . . ?
O1 S1 C8 108.30(7) . . ?
C22 S1 C8 105.08(8) . . ?
N2 N1 C9 111.43(11) . . ?
N1 N2 C7 110.76(12) . . ?

loop_
_geom_bond_atom_site_label_1
_geom_bond_atom_site_label_2
_geom_bond_distance
_geom_bond_site_symmetry_2
_geom_bond_publ_flag
C1 C6 1.389(3) . ?
C1 C2 1.391(3) . ?
C1 H16 0.96(3) . ?
C2 C3 1.359(5) . ?
C2 H15 1.01(3) . ?
C3 C4 1.370(5) . ?
C3 H14 1.01(4) . ?
C4 C5 1.381(3) . ?
C4 H18 0.94(3) . ?
C5 C6 1.394(3) . ?
C5 H13 1.00(3) . ?
C6 C7 1.468(2) . ?
C7 C8 1.3414(19) . ?
C7 N2 1.4571(18) . ?
C8 C9 1.5128(18) . ?
C8 S1 1.7716(13) . ?
C9 N1 1.5065(17) . ?
C9 C16 1.5280(19) . ?
C9 C11 1.5336(19) . ?
C10 C15 1.382(3) . ?
C10 C11 1.386(2) . ?
C10 H17 0.93(2) . ?
C11 C12 1.377(2) . ?
C12 C13 1.385(3) . ?
C12 H12 0.96(3) . ?
C13 C14 1.366(3) . ?
C13 H11 0.91(3) . ?
C14 C15 1.374(3) . ?
C14 H10 0.97(3) . ?
C15 H9 0.98(3) . ?
C16 C19 1.378(2) . ?
C16 C17 1.380(2) . ?
C17 C18 1.391(3) . ?
C17 H1 0.94(3) . ?
C18 C21 1.357(4) . ?
C18 H2 0.80(4) . ?
C19 C20 1.388(3) . ?
C19 H5 1.03(3) . ?
C20 C21 1.355(3) . ?
C20 H4 0.91(3) . ?
C21 H3 0.90(3) . ?
C22 S1 1.7581(19) . ?
C22 H6 0.94(3) . ?
C22 H7 0.96(3) . ?
C22 H8 0.93(4) . ?
O1 S1 1.4289(12) . ?
O2 S1 1.4213(13) . ?
N1 N2 1.2492(18) . ?
